data_4060130
loop_
_publ_author_name
'Rainer Vollmerhaus'
'Robert Tomaszewski'
'Pengcheng Shao'
'Nicholas J. Taylor'
'Kevin J. Wiacek'
'Stewart P. Lewis'
'Abdulaziz Al-Humydi'
'Scott Collins'

_journal_name_full Organometallics
_journal_paper_doi 10.1021/om0492350
_journal_year 2005
_chemical_formula_sum 'C52 H48 Cl2 N4 P2 Zr'
_chemical_formula_weight 953.00
_space_group_IT_number 14
_symmetry_cell_setting monoclinic
_symmetry_space_group_name_Hall '-P 2ybc'
_symmetry_space_group_name_H-M 'P 1 21/c 1'
_atom_sites_solution_hydrogens geom
_atom_sites_solution_primary 'Patterson and Fourier'
_atom_sites_solution_secondary difmap
_cell_angle_alpha 90.00
_cell_angle_beta 93.02(1)
_cell_angle_gamma 90.00
_cell_formula_units_Z 4
_cell_length_a 10.265(3)
_cell_length_b 21.493(4)
_cell_length_c 20.721(4)
_cell_measurement_reflns_used 25
_cell_measurement_temperature 160(2)
_cell_measurement_theta_max 14.10
_cell_measurement_theta_min 10.55
_cell_volume 4565.2(18)
_diffrn_ambient_temperature 160(2)
_diffrn_detector_area_resol_mean ?
_diffrn_measurement_device_type 'Bruker P4'
_diffrn_measurement_method Omega
_diffrn_radiation_monochromator graphite
_diffrn_radiation_source 'fine-focus sealed tube'
_diffrn_radiation_type MoK\a
_diffrn_radiation_wavelength 0.71073
_diffrn_reflns_av_R_equivalents 0.0227
_diffrn_reflns_av_sigmaI/netI 0.0335
_diffrn_reflns_limit_h_max 12
_diffrn_reflns_limit_h_min 0
_diffrn_reflns_limit_k_max 25
_diffrn_reflns_limit_k_min 0
_diffrn_reflns_limit_l_max 24
_diffrn_reflns_limit_l_min -24
_diffrn_reflns_number 8519
_diffrn_reflns_theta_max 25.00
_diffrn_reflns_theta_min 2.14
_diffrn_standards_decay_% +/-2%
_diffrn_standards_interval_count 100
_diffrn_standards_interval_time ?
_diffrn_standards_number 3
_exptl_absorpt_coefficient_mu 0.469
_exptl_absorpt_correction_T_max 0.874
_exptl_absorpt_correction_T_min 0.846
_exptl_absorpt_correction_type integration
_exptl_absorpt_process_details 'Face-indexed analytical'
_exptl_crystal_colour Colourless
_exptl_crystal_density_diffrn 1.387
_exptl_crystal_density_meas ?
_exptl_crystal_density_method 'not measured'
_exptl_crystal_description 'Octagonal prism'
_exptl_crystal_F_000 1968
_exptl_crystal_size_max 0.42
_exptl_crystal_size_mid 0.37
_exptl_crystal_size_min 0.34
_refine_ls_extinction_coef 0.00036(5)
_refine_ls_extinction_expression Fc^*^=kFc[1+0.001xFc^2^\l^3^/sin(2\q)]^-1/4^
_refine_ls_extinction_method SHELXL
_refine_ls_goodness_of_fit_ref 1.696
_refine_ls_hydrogen_treatment mixed
_refine_ls_matrix_type full
_refine_ls_number_parameters 551
_refine_ls_number_reflns 8040
_refine_ls_number_restraints 0
_refine_ls_restrained_S_all 1.696
_refine_ls_R_factor_all 0.0390
_refine_ls_R_factor_gt 0.0295
_refine_ls_shift/su_max 0.001
_refine_ls_shift/su_mean 0.000
_refine_ls_structure_factor_coef Fsqd
_refine_ls_weighting_details 'calc w=1/[\s^2^(Fo^2^)+(0.0010P)^2^+0.0000P] where P=(Fo^2^+2Fc^2^)/3'
_refine_ls_weighting_scheme calc
_refine_ls_wR_factor_gt 0.0602
_refine_ls_wR_factor_ref 0.0610
_reflns_number_gt 6606
_reflns_number_total 8040
_reflns_threshold_expression >2sigma(I)
_cod_depositor_comments
;
The following automatic conversions were performed:
'_symmetry_cell_setting' value 'Monoclinic' changed to 'monoclinic'
according to '/home/saulius/struct/CIF-dictionaries/cif_core.dic'
dictionary named 'cif_core.dic' version 2.4.1 from
2010-06-29.

'_exptl_absorpt_correction_type' value 'Integration' changed
to 'integration' according to
'/home/saulius/struct/CIF-dictionaries/cif_core.dic' dictionary named
'cif_core.dic' version 2.4.1 from 2010-06-29.

Automatic conversion script
Id: cif_fix_enum 1527 2010-12-29 10:47:43Z saulius 
;
_cod_original_sg_symbol_H-M P2(1)/c
_cod_database_code 4060130

loop_
_symmetry_equiv_pos_as_xyz
'x, y, z'
'-x, y+1/2, -z+1/2'
'-x, -y, -z'
'x, -y-1/2, z-1/2'

loop_
_atom_site_label
_atom_site_type_symbol
_atom_site_fract_x
_atom_site_fract_y
_atom_site_fract_z
_atom_site_U_iso_or_equiv
_atom_site_adp_type
_atom_site_occupancy
_atom_site_symmetry_multiplicity
_atom_site_calc_flag
_atom_site_refinement_flags
_atom_site_disorder_assembly
_atom_site_disorder_group
Zr1 Zr 0.17281(2) 0.338997(9) 0.224413(10) 0.01735(6) Uani 1 1 d . . .
Cl1 Cl 0.02215(6) 0.28438(3) 0.14701(3) 0.02963(14) Uani 1 1 d . . .
Cl2 Cl 0.23432(6) 0.24236(3) 0.28372(3) 0.03053(14) Uani 1 1 d . . .
P1 P 0.07510(5) 0.41557(2) 0.32690(3) 0.01679(12) Uani 1 1 d . . .
P2 P 0.35031(5) 0.39872(2) 0.14027(3) 0.01793(13) Uani 1 1 d . . .
N1 N 0.00180(16) 0.37665(8) 0.26819(8) 0.0181(4) Uani 1 1 d . . .
N2 N 0.22069(16) 0.39803(8) 0.30787(8) 0.0184(4) Uani 1 1 d . . .
N3 N 0.37268(16) 0.34374(8) 0.19295(8) 0.0189(4) Uani 1 1 d . . .
N4 N 0.19708(17) 0.40885(8) 0.14900(8) 0.0191(4) Uani 1 1 d . . .
C1 C 0.0320(2) 0.38778(9) 0.40524(10) 0.0176(5) Uani 1 1 d . . .
C2 C 0.0438(2) 0.32396(10) 0.41586(10) 0.0220(5) Uani 1 1 d . . .
H2 H 0.0694 0.2980 0.3829 0.026 Uiso 1 1 calc R . .
C3 C 0.0176(2) 0.29913(10) 0.47529(10) 0.0262(5) Uani 1 1 d . . .
H3 H 0.0271 0.2566 0.4824 0.031 Uiso 1 1 calc R . .
C4 C -0.0226(2) 0.33703(11) 0.52423(10) 0.0266(5) Uani 1 1 d . . .
H4 H -0.0405 0.3200 0.5641 0.032 Uiso 1 1 calc R . .
C5 C -0.0364(2) 0.40024(10) 0.51382(10) 0.0263(5) Uani 1 1 d . . .
H5 H -0.0643 0.4258 0.5466 0.032 Uiso 1 1 calc R . .
C6 C -0.0084(2) 0.42565(10) 0.45443(10) 0.0229(5) Uani 1 1 d . . .
H6 H -0.0169 0.4683 0.4477 0.027 Uiso 1 1 calc R . .
C7 C 0.0386(2) 0.49774(10) 0.32174(9) 0.0196(5) Uani 1 1 d . . .
C8 C 0.1335(2) 0.53811(10) 0.30097(10) 0.0269(5) Uani 1 1 d . . .
H8 H 0.2163 0.5230 0.2936 0.032 Uiso 1 1 calc R . .
C9 C 0.1063(3) 0.60048(11) 0.29106(12) 0.0373(6) Uani 1 1 d . . .
H9 H 0.1711 0.6272 0.2781 0.045 Uiso 1 1 calc R . .
C10 C -0.0170(3) 0.62304(11) 0.30044(11) 0.0370(7) Uani 1 1 d . . .
H10 H -0.0358 0.6648 0.2928 0.044 Uiso 1 1 calc R . .
C11 C -0.1128(3) 0.58365(11) 0.32120(11) 0.0323(6) Uani 1 1 d . . .
H11 H -0.1957 0.5991 0.3279 0.039 Uiso 1 1 calc R . .
C12 C -0.0854(2) 0.52107(10) 0.33207(10) 0.0258(5) Uani 1 1 d . . .
H12 H -0.1498 0.4947 0.3462 0.031 Uiso 1 1 calc R . .
C13 C -0.1405(2) 0.37533(10) 0.25618(10) 0.0230(5) Uani 1 1 d . . .
H13X H -0.1604 0.3604 0.2126 0.028 Uiso 1 1 calc R . .
H13Y H -0.1739 0.4174 0.2589 0.028 Uiso 1 1 calc R . .
C14 C -0.2099(2) 0.33467(11) 0.30296(10) 0.0228(5) Uani 1 1 d . . .
C15 C -0.2807(2) 0.35982(12) 0.35170(11) 0.0320(6) Uani 1 1 d . . .
H15 H -0.2893 0.4028 0.3549 0.038 Uiso 1 1 calc R . .
C16 C -0.3390(2) 0.32181(15) 0.39581(12) 0.0441(7) Uani 1 1 d . . .
H16 H -0.3856 0.3393 0.4285 0.053 Uiso 1 1 calc R . .
C17 C -0.3280(3) 0.25857(15) 0.39136(13) 0.0499(8) Uani 1 1 d . . .
H17 H -0.3665 0.2331 0.4212 0.060 Uiso 1 1 calc R . .
C18 C -0.2594(3) 0.23258(13) 0.34229(13) 0.0445(7) Uani 1 1 d . . .
H18 H -0.2536 0.1896 0.3387 0.053 Uiso 1 1 calc R . .
C19 C -0.1998(2) 0.27025(11) 0.29878(12) 0.0319(6) Uani 1 1 d . . .
H19 H -0.1525 0.2525 0.2664 0.038 Uiso 1 1 calc R . .
C20 C 0.3471(2) 0.41509(11) 0.34033(10) 0.0266(5) Uani 1 1 d . . .
H20X H 0.3809 0.4514 0.3190 0.032 Uiso 1 1 calc R . .
H20Y H 0.4082 0.3813 0.3349 0.032 Uiso 1 1 calc R . .
C21 C 0.3422(2) 0.42890(10) 0.41110(10) 0.0231(5) Uani 1 1 d . . .
C22 C 0.3397(2) 0.38082(11) 0.45537(11) 0.0313(6) Uani 1 1 d . . .
H22 H 0.3428 0.3399 0.4410 0.038 Uiso 1 1 calc R . .
C23 C 0.3326(2) 0.39275(14) 0.52053(12) 0.0411(7) Uani 1 1 d . . .
H23 H 0.3302 0.3599 0.5497 0.049 Uiso 1 1 calc R . .
C24 C 0.3291(2) 0.45291(14) 0.54236(12) 0.0420(7) Uani 1 1 d . . .
H24 H 0.3245 0.4608 0.5863 0.050 Uiso 1 1 calc R . .
C25 C 0.3322(2) 0.50126(13) 0.49957(13) 0.0394(6) Uani 1 1 d . . .
H25 H 0.3301 0.5420 0.5145 0.047 Uiso 1 1 calc R . .
C26 C 0.3384(2) 0.48950(11) 0.43403(11) 0.0290(5) Uani 1 1 d . . .
H26 H 0.3401 0.5226 0.4051 0.035 Uiso 1 1 calc R . .
C27 C 0.3820(2) 0.37703(10) 0.05904(10) 0.0210(5) Uani 1 1 d . . .
C28 C 0.4567(2) 0.41181(10) 0.01839(10) 0.0260(5) Uani 1 1 d . . .
H28 H 0.4986 0.4476 0.0339 0.031 Uiso 1 1 calc R . .
C29 C 0.4694(2) 0.39349(11) -0.04522(11) 0.0342(6) Uani 1 1 d . . .
H29 H 0.5218 0.4163 -0.0718 0.041 Uiso 1 1 calc R . .
C30 C 0.4042(2) 0.34151(11) -0.06898(11) 0.0332(6) Uani 1 1 d . . .
H30 H 0.4107 0.3300 -0.1120 0.040 Uiso 1 1 calc R . .
C31 C 0.3297(2) 0.30666(11) -0.02930(11) 0.0340(6) Uani 1 1 d . . .
H31 H 0.2862 0.2715 -0.0455 0.041 Uiso 1 1 calc R . .
C32 C 0.3191(2) 0.32363(10) 0.03472(11) 0.0302(6) Uani 1 1 d . . .
H32 H 0.2699 0.2994 0.0616 0.036 Uiso 1 1 calc R . .
C33 C 0.4484(2) 0.46631(10) 0.16171(10) 0.0208(5) Uani 1 1 d . . .
C34 C 0.5835(2) 0.46672(11) 0.16044(11) 0.0286(5) Uani 1 1 d . . .
H34 H 0.6265 0.4328 0.1436 0.034 Uiso 1 1 calc R . .
C35 C 0.6549(2) 0.51756(11) 0.18423(12) 0.0343(6) Uani 1 1 d . . .
H35 H 0.7455 0.5174 0.1835 0.041 Uiso 1 1 calc R . .
C36 C 0.5918(3) 0.56821(11) 0.20886(11) 0.0351(6) Uani 1 1 d . . .
H36 H 0.6397 0.6021 0.2249 0.042 Uiso 1 1 calc R . .
C37 C 0.4576(2) 0.56864(11) 0.20971(11) 0.0306(6) Uani 1 1 d . . .
H37 H 0.4150 0.6029 0.2261 0.037 Uiso 1 1 calc R . .
C38 C 0.3861(2) 0.51803(10) 0.18622(10) 0.0237(5) Uani 1 1 d . . .
H38 H 0.2956 0.5187 0.1869 0.028 Uiso 1 1 calc R . .
C39 C 0.5006(2) 0.31916(10) 0.21539(10) 0.0218(5) Uani 1 1 d . . .
H39X H 0.4940 0.3017 0.2582 0.026 Uiso 1 1 calc R . .
H39Y H 0.5628 0.3532 0.2187 0.026 Uiso 1 1 calc R . .
C40 C 0.5517(2) 0.26949(10) 0.17091(10) 0.0214(5) Uani 1 1 d . . .
C41 C 0.6395(2) 0.28344(11) 0.12457(11) 0.0301(6) Uani 1 1 d . . .
H41 H 0.6688 0.3241 0.1206 0.036 Uiso 1 1 calc R . .
C42 C 0.6845(3) 0.23790(12) 0.08400(12) 0.0377(6) Uani 1 1 d . . .
H42 H 0.7420 0.2483 0.0525 0.045 Uiso 1 1 calc R . .
C43 C 0.6442(3) 0.17768(12) 0.09045(12) 0.0379(6) Uani 1 1 d . . .
H43 H 0.6750 0.1469 0.0636 0.045 Uiso 1 1 calc R . .
C44 C 0.5582(2) 0.16270(11) 0.13664(12) 0.0358(6) Uani 1 1 d . . .
H44 H 0.5312 0.1217 0.1411 0.043 Uiso 1 1 calc R . .
C45 C 0.5116(2) 0.20828(11) 0.17652(11) 0.0302(6) Uani 1 1 d . . .
H45 H 0.4528 0.1977 0.2074 0.036 Uiso 1 1 calc R . .
C46 C 0.1008(2) 0.42942(10) 0.09781(11) 0.0271(5) Uani 1 1 d . . .
H46X H 0.0143 0.4183 0.1105 0.032 Uiso 1 1 calc R . .
H46Y H 0.1167 0.4069 0.0584 0.032 Uiso 1 1 calc R . .
C47 C 0.1028(2) 0.49784(11) 0.08342(11) 0.0294(6) Uani 1 1 d . . .
C48 C 0.0399(3) 0.53966(14) 0.12010(16) 0.0590(9) Uani 1 1 d . . .
H48 H -0.0040 0.5263 0.1557 0.071 Uiso 1 1 calc R . .
C49 C 0.0416(4) 0.60447(17) 0.1036(2) 0.0821(13) Uani 1 1 d . . .
H49 H -0.0006 0.6339 0.1279 0.099 Uiso 1 1 calc R . .
C50 C 0.1073(4) 0.62088(17) 0.0512(2) 0.0867(15) Uani 1 1 d . . .
H50 H 0.1087 0.6628 0.0402 0.104 Uiso 1 1 calc R . .
C51 C 0.1704(4) 0.58096(18) 0.0142(2) 0.0808(13) Uani 1 1 d . . .
H51 H 0.2148 0.5947 -0.0211 0.097 Uiso 1 1 calc R . .
C52 C 0.1670(3) 0.51911(14) 0.03042(14) 0.0517(8) Uani 1 1 d . . .
H52 H 0.2091 0.4905 0.0051 0.062 Uiso 1 1 calc R . .

loop_
_atom_site_aniso_label
_atom_site_aniso_U_11
_atom_site_aniso_U_22
_atom_site_aniso_U_33
_atom_site_aniso_U_23
_atom_site_aniso_U_13
_atom_site_aniso_U_12
Zr1 0.02055(11) 0.01386(10) 0.01788(11) -0.00158(9) 0.00335(8) -0.00092(9)
Cl1 0.0363(3) 0.0246(3) 0.0279(3) -0.0077(2) 0.0007(3) -0.0092(3)
Cl2 0.0393(4) 0.0198(3) 0.0332(3) 0.0060(2) 0.0077(3) 0.0042(3)
P1 0.0193(3) 0.0149(3) 0.0164(3) -0.0008(2) 0.0023(2) 0.0004(2)
P2 0.0197(3) 0.0169(3) 0.0173(3) 0.0001(2) 0.0019(2) -0.0008(2)
N1 0.0176(9) 0.0193(10) 0.0174(9) -0.0007(7) 0.0020(7) -0.0012(8)
N2 0.0182(9) 0.0175(9) 0.0195(9) -0.0024(7) 0.0016(8) -0.0001(8)
N3 0.0210(10) 0.0178(9) 0.0180(9) 0.0009(8) 0.0020(7) 0.0026(8)
N4 0.0189(10) 0.0185(9) 0.0199(9) 0.0025(8) 0.0008(8) 0.0002(8)
C1 0.0159(11) 0.0194(11) 0.0175(11) -0.0002(9) 0.0003(9) -0.0019(9)
C2 0.0239(12) 0.0194(12) 0.0229(12) -0.0016(9) 0.0025(9) 0.0022(10)
C3 0.0298(13) 0.0184(12) 0.0302(13) 0.0062(10) 0.0009(11) -0.0021(10)
C4 0.0288(13) 0.0303(13) 0.0207(11) 0.0073(10) 0.0011(10) -0.0061(11)
C5 0.0322(14) 0.0272(13) 0.0196(12) -0.0024(10) 0.0038(10) -0.0031(11)
C6 0.0266(13) 0.0187(11) 0.0234(12) 0.0003(9) 0.0019(10) -0.0009(10)
C7 0.0269(12) 0.0179(11) 0.0137(11) -0.0012(9) -0.0001(9) 0.0016(10)
C8 0.0328(14) 0.0218(12) 0.0265(12) 0.0007(10) 0.0051(10) 0.0006(11)
C9 0.0537(18) 0.0209(13) 0.0374(15) 0.0059(11) 0.0049(13) -0.0057(12)
C10 0.0607(19) 0.0163(12) 0.0333(14) 0.0017(11) -0.0036(13) 0.0070(13)
C11 0.0412(15) 0.0278(13) 0.0273(13) -0.0034(11) -0.0028(11) 0.0150(12)
C12 0.0296(13) 0.0227(12) 0.0250(12) -0.0019(10) 0.0015(10) 0.0018(10)
C13 0.0221(12) 0.0241(12) 0.0226(12) -0.0026(10) -0.0018(9) 0.0022(10)
C14 0.0140(11) 0.0314(13) 0.0226(11) -0.0022(10) -0.0034(9) -0.0024(10)
C15 0.0209(13) 0.0430(15) 0.0320(13) -0.0068(12) 0.0010(11) -0.0033(11)
C16 0.0269(15) 0.075(2) 0.0308(15) -0.0038(14) 0.0059(12) -0.0133(14)
C17 0.0381(17) 0.075(2) 0.0359(16) 0.0169(16) -0.0019(13) -0.0298(16)
C18 0.0432(17) 0.0391(16) 0.0504(18) 0.0089(13) -0.0068(14) -0.0153(14)
C19 0.0283(14) 0.0332(14) 0.0338(14) 0.0012(11) -0.0033(11) -0.0044(11)
C20 0.0212(12) 0.0317(13) 0.0268(13) -0.0069(10) 0.0014(10) -0.0037(10)
C21 0.0149(11) 0.0290(13) 0.0252(12) -0.0049(10) -0.0008(9) -0.0008(10)
C22 0.0282(14) 0.0299(14) 0.0351(14) -0.0011(11) -0.0056(11) -0.0040(11)
C23 0.0338(15) 0.0562(18) 0.0329(15) 0.0155(13) -0.0017(12) -0.0066(14)
C24 0.0304(15) 0.072(2) 0.0235(14) -0.0089(14) 0.0006(11) -0.0007(14)
C25 0.0328(15) 0.0452(16) 0.0395(15) -0.0187(13) -0.0047(12) 0.0050(13)
C26 0.0278(13) 0.0280(13) 0.0307(13) -0.0031(11) -0.0032(11) 0.0005(11)
C27 0.0224(12) 0.0231(12) 0.0175(11) -0.0003(9) 0.0010(9) 0.0034(10)
C28 0.0293(13) 0.0242(12) 0.0245(12) -0.0006(10) 0.0015(10) -0.0030(11)
C29 0.0410(15) 0.0377(15) 0.0245(13) 0.0044(11) 0.0091(11) -0.0037(13)
C30 0.0425(15) 0.0361(14) 0.0211(12) -0.0055(11) 0.0032(11) 0.0039(13)
C31 0.0411(16) 0.0296(14) 0.0314(14) -0.0099(11) 0.0033(12) -0.0054(12)
C32 0.0369(14) 0.0256(13) 0.0287(13) -0.0017(10) 0.0088(11) -0.0058(11)
C33 0.0254(13) 0.0207(11) 0.0161(11) 0.0027(9) -0.0005(9) -0.0028(10)
C34 0.0292(14) 0.0233(12) 0.0331(14) 0.0019(10) -0.0012(11) -0.0007(11)
C35 0.0267(14) 0.0327(14) 0.0425(15) 0.0061(12) -0.0076(12) -0.0072(11)
C36 0.0470(17) 0.0267(13) 0.0301(14) 0.0017(11) -0.0121(12) -0.0121(12)
C37 0.0430(16) 0.0242(13) 0.0246(13) -0.0040(10) 0.0002(11) -0.0028(11)
C38 0.0299(13) 0.0230(12) 0.0185(11) 0.0006(9) 0.0035(10) -0.0022(10)
C39 0.0204(12) 0.0231(12) 0.0218(11) -0.0001(9) -0.0012(9) 0.0025(10)
C40 0.0202(12) 0.0232(12) 0.0204(11) -0.0014(9) -0.0040(9) 0.0064(10)
C41 0.0268(13) 0.0281(13) 0.0356(14) -0.0015(11) 0.0052(11) 0.0011(11)
C42 0.0366(15) 0.0444(16) 0.0331(14) -0.0029(12) 0.0111(12) 0.0070(13)
C43 0.0410(16) 0.0364(15) 0.0362(15) -0.0130(12) 0.0007(12) 0.0136(13)
C44 0.0426(15) 0.0232(13) 0.0414(15) -0.0047(12) 0.0004(12) 0.0058(12)
C45 0.0320(14) 0.0282(13) 0.0308(13) 0.0017(11) 0.0054(11) 0.0040(11)
C46 0.0244(13) 0.0273(13) 0.0286(13) 0.0038(10) -0.0068(10) -0.0010(10)
C47 0.0270(13) 0.0246(12) 0.0348(14) 0.0054(11) -0.0161(11) 0.0000(11)
C48 0.066(2) 0.0458(18) 0.062(2) -0.0131(16) -0.0265(17) 0.0208(17)
C49 0.096(3) 0.051(2) 0.095(3) -0.027(2) -0.040(3) 0.017(2)
C50 0.094(3) 0.041(2) 0.118(4) 0.016(2) -0.064(3) 0.002(2)
C51 0.067(3) 0.070(3) 0.101(3) 0.049(2) -0.038(2) -0.025(2)
C52 0.0405(17) 0.0557(19) 0.0568(19) 0.0293(16) -0.0184(14) -0.0106(15)
